data_7117913
loop_
_publ_author_name
'Kazuhiro Yoshida'
'Takumi Kamimura'
'Hiroshi Kuwabara'
'Akira Yanagisawa'

_publ_section_title
;
 Chiral bicyclic NHC/Ir complexes for catalytic asymmetric transfer
 hydrogenation of ketones
;
_journal_name_full Chem.Commun.
_journal_page_first 15442
_journal_paper_doi 10.1039/C5cc05318H
_journal_volume 51
_journal_year 2015
_chemical_absolute_configuration ad
_chemical_formula_sum 'C40 H48 Cl3 Ir N2'
_chemical_formula_weight 855.35
_chemical_name_systematic
; 
 ? 
;
_space_group_IT_number 19
_symmetry_cell_setting orthorhombic
_symmetry_space_group_name_Hall 'P 2ac 2ab'
_symmetry_space_group_name_H-M 'P 21 21 21'
_atom_sites_solution_hydrogens geom
_atom_sites_solution_primary direct
_atom_sites_solution_secondary difmap
_audit_creation_method SHELXL-97
_audit_update_record
;
2015-04-14 deposited with the CCDC.
2015-08-27 downloaded from the CCDC.
;
_cell_angle_alpha 90.00
_cell_angle_beta 90.00
_cell_angle_gamma 90.00
_cell_formula_units_Z 4
_cell_length_a 8.0761(4)
_cell_length_b 15.8222(8)
_cell_length_c 28.1212(15)
_cell_measurement_reflns_used 9223
_cell_measurement_temperature 173
_cell_measurement_theta_max 28.05
_cell_measurement_theta_min 2.57
_cell_volume 3593.4(3)
_computing_cell_refinement 'APEX2 (Bruker AXS, 2006)'
_computing_data_collection 'APEX2 (Bruker AXS, 2006)'
_computing_data_reduction 'SAINT (Bruker AXS, 2004)'
_computing_molecular_graphics 'XSHEL (Bruker AXS,2002)'
_computing_publication_material 'XCIF (Bruker AXS, 2001)'
_computing_structure_refinement 'SHELXL-97 (Sheldrick, 1997)'
_computing_structure_solution 'SHELXS-97 (Sheldrick, 1997)'
_diffrn_ambient_temperature 173
_diffrn_detector_area_resol_mean 8.333
_diffrn_measured_fraction_theta_full 0.998
_diffrn_measured_fraction_theta_max 0.927
_diffrn_measurement_device_type 'Bruker APEXII CCD area detector'
_diffrn_measurement_method 'phi and omega scans'
_diffrn_radiation_monochromator graphite
_diffrn_radiation_source 'fine-focus sealed tube'
_diffrn_radiation_type MoK\a
_diffrn_radiation_wavelength 0.71073
_diffrn_reflns_av_R_equivalents 0.0264
_diffrn_reflns_av_sigmaI/netI 0.0506
_diffrn_reflns_limit_h_max 10
_diffrn_reflns_limit_h_min -10
_diffrn_reflns_limit_k_max 20
_diffrn_reflns_limit_k_min -20
_diffrn_reflns_limit_l_max 37
_diffrn_reflns_limit_l_min -27
_diffrn_reflns_number 20564
_diffrn_reflns_theta_full 25.50
_diffrn_reflns_theta_max 28.57
_diffrn_reflns_theta_min 1.45
_exptl_absorpt_coefficient_mu 3.970
_exptl_absorpt_correction_T_max 0.6923
_exptl_absorpt_correction_T_min 0.2996
_exptl_absorpt_correction_type empirical
_exptl_absorpt_process_details
;
SADABS Sheldrick 1996
;
_exptl_crystal_colour yellow
_exptl_crystal_density_diffrn 1.581
_exptl_crystal_density_method 'not measured'
_exptl_crystal_description prism
_exptl_crystal_F_000 1720
_exptl_crystal_size_max 0.40
_exptl_crystal_size_mid 0.10
_exptl_crystal_size_min 0.10
_refine_diff_density_max 0.780
_refine_diff_density_min -0.648
_refine_diff_density_rms 0.171
_refine_ls_abs_structure_details 'Flack H D (1983), Acta Cryst. A39, 876-881'
_refine_ls_abs_structure_Flack -0.001(7)
_refine_ls_extinction_method none
_refine_ls_goodness_of_fit_ref 1.057
_refine_ls_hydrogen_treatment constr
_refine_ls_matrix_type full
_refine_ls_number_parameters 419
_refine_ls_number_reflns 8211
_refine_ls_number_restraints 0
_refine_ls_restrained_S_all 1.057
_refine_ls_R_factor_all 0.0260
_refine_ls_R_factor_gt 0.0227
_refine_ls_shift/su_max 0.004
_refine_ls_shift/su_mean 0.000
_refine_ls_structure_factor_coef Fsqd
_refine_ls_weighting_details 'calc w=1/[\s^2^(Fo^2^)+(0.0330P)^2^+0.0000P] where P=(Fo^2^+2Fc^2^)/3'
_refine_ls_weighting_scheme calc
_refine_ls_wR_factor_gt 0.0513
_refine_ls_wR_factor_ref 0.0727
_reflns_number_gt 7709
_reflns_number_total 8211
_reflns_threshold_expression >2sigma(I)
_cod_data_source_file c5cc05318h2.cif
_cod_data_source_block yoshida33_p212121
_cod_original_sg_symbol_H-M 'P2(1)2(1)2(1) '
_cod_database_code 7117913

loop_
_symmetry_equiv_pos_as_xyz
'x, y, z'
'-x+1/2, -y, z+1/2'
'-x, y+1/2, -z+1/2'
'x+1/2, -y+1/2, -z'

loop_
_atom_site_label
_atom_site_type_symbol
_atom_site_fract_x
_atom_site_fract_y
_atom_site_fract_z
_atom_site_U_iso_or_equiv
_atom_site_adp_type
_atom_site_occupancy
_atom_site_symmetry_multiplicity
_atom_site_calc_flag
_atom_site_refinement_flags
_atom_site_disorder_assembly
_atom_site_disorder_group
C1 C 1.0392(6) 0.0151(3) 0.87583(16) 0.0176(9) Uani 1 1 d . . .
C2 C 1.2035(6) -0.0885(3) 0.84435(15) 0.0200(10) Uani 1 1 d . . .
H2 H 1.2494 -0.1427 0.8383 0.024 Uiso 1 1 calc R . .
C3 C 1.2512(6) -0.0150(3) 0.82515(16) 0.0181(10) Uani 1 1 d . . .
C4 C 1.3784(7) 0.0224(3) 0.79296(16) 0.0270(10) Uani 1 1 d . . .
H4A H 1.3715 -0.0026 0.7608 0.032 Uiso 1 1 calc R . .
H4B H 1.4913 0.0134 0.8057 0.032 Uiso 1 1 calc R . .
C5 C 1.3345(6) 0.1175(3) 0.79186(17) 0.0246(11) Uani 1 1 d . . .
H5A H 1.2966 0.1338 0.7597 0.029 Uiso 1 1 calc R . .
H5B H 1.4332 0.1517 0.7999 0.029 Uiso 1 1 calc R . .
C6 C 1.1945(6) 0.1332(3) 0.82884(16) 0.0200(10) Uani 1 1 d . . .
H6 H 1.2440 0.1629 0.8568 0.024 Uiso 1 1 calc R . .
C7 C 1.0493(6) 0.1865(3) 0.81064(16) 0.0213(10) Uani 1 1 d . . .
C8 C 0.9576(6) 0.1613(3) 0.77027(16) 0.0216(10) Uani 1 1 d . . .
C9 C 0.8372(6) 0.2154(3) 0.75275(17) 0.0294(11) Uani 1 1 d . . .
H9 H 0.7758 0.1992 0.7254 0.035 Uiso 1 1 calc R . .
C10 C 0.8041(7) 0.2921(4) 0.77407(19) 0.0347(12) Uani 1 1 d . . .
H10 H 0.7224 0.3287 0.7612 0.042 Uiso 1 1 calc R . .
C11 C 0.8914(8) 0.3152(3) 0.81444(19) 0.0335(12) Uani 1 1 d . . .
H11 H 0.8677 0.3679 0.8292 0.040 Uiso 1 1 calc R . .
C12 C 1.0124(6) 0.2634(3) 0.83385(18) 0.0264(11) Uani 1 1 d . . .
C13 C 0.9782(6) 0.0770(3) 0.74529(15) 0.0235(10) Uani 1 1 d . . .
H13 H 1.0751 0.0475 0.7599 0.028 Uiso 1 1 calc R . .
C14 C 0.8263(7) 0.0213(4) 0.75250(19) 0.0350(13) Uani 1 1 d . . .
H14A H 0.8095 0.0114 0.7866 0.053 Uiso 1 1 calc R . .
H14B H 0.8430 -0.0330 0.7363 0.053 Uiso 1 1 calc R . .
H14C H 0.7287 0.0495 0.7392 0.053 Uiso 1 1 calc R . .
C15 C 1.0140(8) 0.0875(4) 0.69178(18) 0.0371(14) Uani 1 1 d . . .
H15A H 1.0406 0.0324 0.6779 0.056 Uiso 1 1 calc R . .
H15B H 1.1079 0.1260 0.6875 0.056 Uiso 1 1 calc R . .
H15C H 0.9161 0.1110 0.6760 0.056 Uiso 1 1 calc R . .
C16 C 1.1007(7) 0.2921(3) 0.87949(18) 0.0331(11) Uani 1 1 d . . .
H16 H 1.1347 0.2404 0.8975 0.040 Uiso 1 1 calc R . .
C17 C 1.2573(8) 0.3411(4) 0.8666(3) 0.0501(17) Uani 1 1 d . . .
H17A H 1.2267 0.3958 0.8527 0.075 Uiso 1 1 calc R . .
H17B H 1.3222 0.3086 0.8436 0.075 Uiso 1 1 calc R . .
H17C H 1.3235 0.3505 0.8954 0.075 Uiso 1 1 calc R . .
C18 C 0.9903(9) 0.3460(5) 0.9124(2) 0.0524(18) Uani 1 1 d . . .
H18A H 0.9589 0.3982 0.8960 0.079 Uiso 1 1 calc R . .
H18B H 1.0514 0.3599 0.9415 0.079 Uiso 1 1 calc R . .
H18C H 0.8904 0.3140 0.9206 0.079 Uiso 1 1 calc R . .
C19 C 0.9759(6) -0.1331(3) 0.90105(16) 0.0203(10) Uani 1 1 d . . .
H19 H 0.9195 -0.1031 0.9278 0.024 Uiso 1 1 calc R . .
C20 C 1.0928(5) -0.1969(3) 0.92336(16) 0.0199(8) Uani 1 1 d . . .
C21 C 1.0881(6) -0.2813(3) 0.91201(15) 0.0231(10) Uani 1 1 d . . .
H21 H 1.0092 -0.3014 0.8896 0.028 Uiso 1 1 calc R . .
C22 C 1.1992(7) -0.3378(3) 0.93331(18) 0.0300(12) Uani 1 1 d . . .
H22 H 1.1961 -0.3960 0.9251 0.036 Uiso 1 1 calc R . .
C23 C 1.3126(7) -0.3092(3) 0.96601(19) 0.0337(13) Uani 1 1 d . . .
H23 H 1.3876 -0.3477 0.9804 0.040 Uiso 1 1 calc R . .
C24 C 1.3180(7) -0.2250(3) 0.97792(17) 0.0312(12) Uani 1 1 d . . .
H24 H 1.3961 -0.2054 1.0006 0.037 Uiso 1 1 calc R . .
C25 C 1.2088(7) -0.1685(3) 0.95663(17) 0.0275(12) Uani 1 1 d . . .
H25 H 1.2131 -0.1103 0.9647 0.033 Uiso 1 1 calc R . .
C26 C 0.8401(6) -0.1703(3) 0.87007(17) 0.0209(10) Uani 1 1 d . . .
C27 C 0.8480(6) -0.1705(3) 0.82106(18) 0.0249(11) Uani 1 1 d . . .
H27 H 0.9429 -0.1478 0.8057 0.030 Uiso 1 1 calc R . .
C28 C 0.7196(7) -0.2030(4) 0.79387(19) 0.0337(12) Uani 1 1 d . . .
H28 H 0.7264 -0.2023 0.7601 0.040 Uiso 1 1 calc R . .
C29 C 0.5827(7) -0.2365(3) 0.8160(2) 0.0353(13) Uani 1 1 d . . .
H29 H 0.4948 -0.2593 0.7975 0.042 Uiso 1 1 calc R . .
C30 C 0.5729(7) -0.2368(3) 0.8648(2) 0.0347(13) Uani 1 1 d . . .
H30 H 0.4775 -0.2595 0.8799 0.042 Uiso 1 1 calc R . .
C31 C 0.6994(6) -0.2049(3) 0.89191(19) 0.0282(11) Uani 1 1 d . . .
H31 H 0.6918 -0.2062 0.9256 0.034 Uiso 1 1 calc R . .
C32 C 0.7290(6) 0.0632(4) 0.98678(16) 0.0280(11) Uani 1 1 d . . .
H32 H 0.8210 0.0397 1.0032 0.034 Uiso 1 1 calc R . .
C33 C 0.7398(6) 0.1478(3) 0.97404(16) 0.0249(11) Uani 1 1 d . . .
H33 H 0.8386 0.1779 0.9810 0.030 Uiso 1 1 calc R . .
C34 C 0.5993(7) 0.1935(3) 0.94942(18) 0.0303(11) Uani 1 1 d . . .
H34A H 0.5980 0.2532 0.9599 0.036 Uiso 1 1 calc R . .
H34B H 0.4929 0.1675 0.9590 0.036 Uiso 1 1 calc R . .
C35 C 0.6148(8) 0.1905(3) 0.89467(18) 0.0295(11) Uani 1 1 d . . .
H35A H 0.5026 0.1918 0.8805 0.035 Uiso 1 1 calc R . .
H35B H 0.6746 0.2416 0.8837 0.035 Uiso 1 1 calc R . .
C36 C 0.7050(6) 0.1129(3) 0.87694(18) 0.0237(11) Uani 1 1 d . . .
H36 H 0.7934 0.1209 0.8551 0.028 Uiso 1 1 calc R . .
C37 C 0.6662(6) 0.0286(3) 0.89081(17) 0.0216(10) Uani 1 1 d . . .
H37 H 0.7300 -0.0165 0.8781 0.026 Uiso 1 1 calc R . .
C38 C 0.5268(6) 0.0079(3) 0.92521(19) 0.0285(10) Uani 1 1 d . . .
H38A H 0.4786 -0.0476 0.9167 0.034 Uiso 1 1 calc R . .
H38B H 0.4387 0.0510 0.9220 0.034 Uiso 1 1 calc R . .
C39 C 0.5857(7) 0.0052(4) 0.97708(18) 0.0317(12) Uani 1 1 d . . .
H39A H 0.4923 0.0210 0.9981 0.038 Uiso 1 1 calc R . .
H39B H 0.6185 -0.0534 0.9851 0.038 Uiso 1 1 calc R . .
C40 C 0.6010(10) 0.5011(5) 0.9068(2) 0.0608(19) Uani 1 1 d . . .
H40A H 0.6306 0.4419 0.9144 0.073 Uiso 1 1 calc R . .
H40B H 0.5019 0.5160 0.9257 0.073 Uiso 1 1 calc R . .
Cl1 Cl 1.12283(15) 0.08167(9) 0.97489(4) 0.0336(3) Uani 1 1 d . . .
Cl2 Cl 0.5518(3) 0.50763(19) 0.84722(8) 0.0973(9) Uani 1 1 d . . .
Cl3 Cl 0.7632(2) 0.56647(11) 0.92345(6) 0.0570(4) Uani 1 1 d . . .
Ir1 Ir 0.887605(19) 0.070835(11) 0.925208(6) 0.01757(5) Uani 1 1 d . . .
N1 N 1.0724(4) -0.0691(3) 0.87511(12) 0.0178(7) Uani 1 1 d . . .
N2 N 1.1491(4) 0.0464(2) 0.84382(12) 0.0159(8) Uani 1 1 d . . .

loop_
_atom_site_aniso_label
_atom_site_aniso_U_11
_atom_site_aniso_U_22
_atom_site_aniso_U_33
_atom_site_aniso_U_23
_atom_site_aniso_U_13
_atom_site_aniso_U_12
C1 0.016(2) 0.021(2) 0.015(2) 0.0020(18) -0.0035(18) 0.0002(18)
C2 0.017(2) 0.024(3) 0.018(2) -0.0015(18) 0.0037(17) 0.0028(18)
C3 0.015(2) 0.025(3) 0.014(2) 0.0032(19) -0.0020(16) 0.0020(19)
C4 0.019(2) 0.040(3) 0.022(2) 0.005(2) 0.003(2) 0.004(2)
C5 0.019(2) 0.030(3) 0.024(3) 0.006(2) 0.0024(19) -0.007(2)
C6 0.019(2) 0.023(2) 0.018(2) 0.0026(18) -0.0008(18) -0.0046(19)
C7 0.021(2) 0.026(3) 0.017(2) 0.0070(19) 0.0011(19) -0.0027(19)
C8 0.023(2) 0.025(3) 0.016(2) 0.002(2) -0.0012(19) -0.001(2)
C9 0.029(3) 0.038(3) 0.022(2) 0.002(2) -0.007(2) 0.006(2)
C10 0.034(3) 0.040(3) 0.030(3) 0.009(3) -0.006(2) 0.011(3)
C11 0.040(3) 0.025(2) 0.036(3) 0.004(2) 0.002(3) 0.003(3)
C12 0.028(3) 0.026(3) 0.025(3) 0.004(2) -0.003(2) -0.001(2)
C13 0.023(2) 0.031(3) 0.016(2) 0.003(2) -0.0010(17) -0.002(2)
C14 0.040(3) 0.037(3) 0.028(3) -0.003(2) 0.002(2) -0.010(3)
C15 0.048(4) 0.041(4) 0.022(3) 0.002(2) 0.003(2) 0.001(3)
C16 0.038(3) 0.026(2) 0.036(3) -0.001(2) -0.009(3) 0.004(3)
C17 0.042(4) 0.039(3) 0.070(5) 0.000(3) -0.018(3) -0.011(3)
C18 0.053(4) 0.063(4) 0.042(4) -0.026(3) -0.014(3) 0.000(3)
C19 0.022(2) 0.023(2) 0.016(2) 0.0019(19) 0.0026(18) -0.0020(19)
C20 0.021(2) 0.023(2) 0.0160(19) 0.0011(19) 0.005(2) 0.0000(17)
C21 0.025(3) 0.022(2) 0.023(2) -0.0011(18) -0.0015(18) -0.001(2)
C22 0.034(3) 0.023(2) 0.033(3) 0.005(2) 0.000(2) 0.002(2)
C23 0.033(3) 0.039(3) 0.029(3) 0.012(2) -0.002(2) 0.008(2)
C24 0.030(3) 0.040(3) 0.023(3) 0.003(2) -0.007(2) -0.003(2)
C25 0.035(3) 0.027(3) 0.020(3) 0.000(2) -0.003(2) -0.008(2)
C26 0.019(2) 0.017(2) 0.027(2) 0.0003(18) 0.0002(18) 0.0024(17)
C27 0.021(3) 0.025(2) 0.029(3) -0.003(2) 0.002(2) -0.0011(19)
C28 0.037(3) 0.036(3) 0.028(3) -0.005(2) -0.006(2) -0.001(3)
C29 0.027(3) 0.036(3) 0.043(3) -0.005(2) -0.009(2) -0.001(2)
C30 0.024(3) 0.038(3) 0.042(3) 0.005(2) -0.002(2) -0.009(2)
C31 0.024(3) 0.036(3) 0.025(3) 0.007(2) 0.003(2) 0.000(2)
C32 0.021(2) 0.046(3) 0.016(2) 0.002(2) 0.0071(18) 0.011(2)
C33 0.016(2) 0.041(3) 0.018(2) -0.008(2) 0.0045(19) 0.004(2)
C34 0.023(3) 0.029(3) 0.038(3) -0.007(2) 0.003(2) 0.009(2)
C35 0.028(3) 0.029(3) 0.032(3) 0.001(2) -0.007(3) 0.005(3)
C36 0.010(2) 0.035(3) 0.026(3) 0.000(2) -0.0031(19) 0.001(2)
C37 0.013(2) 0.026(3) 0.025(3) -0.002(2) -0.0009(19) 0.0003(19)
C38 0.022(2) 0.035(3) 0.029(3) -0.005(3) 0.002(2) -0.0026(19)
C39 0.026(3) 0.039(3) 0.030(3) 0.001(2) 0.006(2) -0.001(2)
C40 0.053(4) 0.081(5) 0.049(4) 0.011(4) 0.002(3) -0.013(4)
Cl1 0.0205(6) 0.0526(8) 0.0276(6) -0.0103(6) -0.0068(5) 0.0058(7)
Cl2 0.1006(18) 0.135(2) 0.0568(12) 0.0154(13) -0.0207(12) -0.0658(17)
Cl3 0.0736(11) 0.0554(9) 0.0421(8) 0.0004(10) -0.0042(8) -0.0169(9)
Ir1 0.01440(8) 0.02262(8) 0.01570(8) -0.00171(7) -0.00004(7) 0.00171(7)
N1 0.0165(18) 0.0208(18) 0.0163(17) 0.0004(17) 0.0017(13) 0.0001(17)
N2 0.0138(19) 0.0191(18) 0.0146(18) 0.0018(13) 0.0007(14) -0.0016(13)

loop_
_atom_type_symbol
_atom_type_description
_atom_type_scat_dispersion_real
_atom_type_scat_dispersion_imag
_atom_type_scat_source
C C 0.0033 0.0016 'International Tables Vol C Tables 4.2.6.8 and 6.1.1.4'
H H 0.0000 0.0000 'International Tables Vol C Tables 4.2.6.8 and 6.1.1.4'
N N 0.0061 0.0033 'International Tables Vol C Tables 4.2.6.8 and 6.1.1.4'
Cl Cl 0.1484 0.1585 'International Tables Vol C Tables 4.2.6.8 and 6.1.1.4'
Ir Ir -1.4442 7.9887 'International Tables Vol C Tables 4.2.6.8 and 6.1.1.4'

loop_
_geom_angle_atom_site_label_1
_geom_angle_atom_site_label_2
_geom_angle_atom_site_label_3
_geom_angle
_geom_angle_site_symmetry_1
_geom_angle_site_symmetry_3
N2 C1 N1 102.7(4) . .
N2 C1 Ir1 133.0(3) . .
N1 C1 Ir1 123.3(3) . .
C3 C2 N1 106.1(4) . .
C3 C2 H2 127.0 . .
N1 C2 H2 127.0 . .
C2 C3 N2 106.7(4) . .
C2 C3 C4 142.0(5) . .
N2 C3 C4 111.3(4) . .
C3 C4 C5 103.9(4) . .
C3 C4 H4A 111.0 . .
C5 C4 H4A 111.0 . .
C3 C4 H4B 111.0 . .
C5 C4 H4B 111.0 . .
H4A C4 H4B 109.0 . .
C4 C5 C6 108.0(4) . .
C4 C5 H5A 110.1 . .
C6 C5 H5A 110.1 . .
C4 C5 H5B 110.1 . .
C6 C5 H5B 110.1 . .
H5A C5 H5B 108.4 . .
N2 C6 C7 114.5(4) . .
N2 C6 C5 102.8(4) . .
C7 C6 C5 114.9(4) . .
N2 C6 H6 108.1 . .
C7 C6 H6 108.1 . .
C5 C6 H6 108.1 . .
C12 C7 C8 120.2(5) . .
C12 C7 C6 118.8(4) . .
C8 C7 C6 121.0(4) . .
C9 C8 C7 118.7(5) . .
C9 C8 C13 117.1(4) . .
C7 C8 C13 124.2(4) . .
C10 C9 C8 121.6(5) . .
C10 C9 H9 119.2 . .
C8 C9 H9 119.2 . .
C9 C10 C11 119.3(5) . .
C9 C10 H10 120.3 . .
C11 C10 H10 120.3 . .
C10 C11 C12 121.6(5) . .
C10 C11 H11 119.2 . .
C12 C11 H11 119.2 . .
C11 C12 C7 118.4(5) . .
C11 C12 C16 118.7(5) . .
C7 C12 C16 122.9(5) . .
C8 C13 C14 111.0(4) . .
C8 C13 C15 112.1(4) . .
C14 C13 C15 110.1(4) . .
C8 C13 H13 107.8 . .
C14 C13 H13 107.8 . .
C15 C13 H13 107.8 . .
C13 C14 H14A 109.5 . .
C13 C14 H14B 109.5 . .
H14A C14 H14B 109.5 . .
C13 C14 H14C 109.5 . .
H14A C14 H14C 109.5 . .
H14B C14 H14C 109.5 . .
C13 C15 H15A 109.5 . .
C13 C15 H15B 109.5 . .
H15A C15 H15B 109.5 . .
C13 C15 H15C 109.5 . .
H15A C15 H15C 109.5 . .
H15B C15 H15C 109.5 . .
C17 C16 C12 109.7(5) . .
C17 C16 C18 109.9(5) . .
C12 C16 C18 113.3(5) . .
C17 C16 H16 107.9 . .
C12 C16 H16 107.9 . .
C18 C16 H16 107.9 . .
C16 C17 H17A 109.5 . .
C16 C17 H17B 109.5 . .
H17A C17 H17B 109.5 . .
C16 C17 H17C 109.5 . .
H17A C17 H17C 109.5 . .
H17B C17 H17C 109.5 . .
C16 C18 H18A 109.5 . .
C16 C18 H18B 109.5 . .
H18A C18 H18B 109.5 . .
C16 C18 H18C 109.5 . .
H18A C18 H18C 109.5 . .
H18B C18 H18C 109.5 . .
N1 C19 C20 109.4(4) . .
N1 C19 C26 111.4(4) . .
C20 C19 C26 115.3(4) . .
N1 C19 H19 106.7 . .
C20 C19 H19 106.7 . .
C26 C19 H19 106.7 . .
C21 C20 C25 119.1(4) . .
C21 C20 C19 122.2(4) . .
C25 C20 C19 118.6(4) . .
C20 C21 C22 120.2(5) . .
C20 C21 H21 119.9 . .
C22 C21 H21 119.9 . .
C23 C22 C21 120.1(5) . .
C23 C22 H22 119.9 . .
C21 C22 H22 119.9 . .
C24 C23 C22 120.2(5) . .
C24 C23 H23 119.9 . .
C22 C23 H23 119.9 . .
C23 C24 C25 119.9(5) . .
C23 C24 H24 120.1 . .
C25 C24 H24 120.1 . .
C24 C25 C20 120.4(5) . .
C24 C25 H25 119.8 . .
C20 C25 H25 119.8 . .
C27 C26 C31 118.3(5) . .
C27 C26 C19 122.7(4) . .
C31 C26 C19 119.0(4) . .
C26 C27 C28 121.1(5) . .
C26 C27 H27 119.4 . .
C28 C27 H27 119.4 . .
C29 C28 C27 119.7(5) . .
C29 C28 H28 120.2 . .
C27 C28 H28 120.2 . .
C28 C29 C30 120.0(5) . .
C28 C29 H29 120.0 . .
C30 C29 H29 120.0 . .
C31 C30 C29 120.7(5) . .
C31 C30 H30 119.7 . .
C29 C30 H30 119.7 . .
C30 C31 C26 120.3(5) . .
C30 C31 H31 119.9 . .
C26 C31 H31 119.9 . .
C33 C32 C39 126.2(5) . .
C33 C32 Ir1 72.6(3) . .
C39 C32 Ir1 110.3(3) . .
C33 C32 H32 116.9 . .
C39 C32 H32 116.9 . .
Ir1 C32 H32 87.0 . .
C32 C33 C34 122.1(5) . .
C32 C33 Ir1 70.1(3) . .
C34 C33 Ir1 112.8(3) . .
C32 C33 H33 118.9 . .
C34 C33 H33 118.9 . .
Ir1 C33 H33 87.2 . .
C33 C34 C35 112.3(5) . .
C33 C34 H34A 109.1 . .
C35 C34 H34A 109.1 . .
C33 C34 H34B 109.1 . .
C35 C34 H34B 109.1 . .
H34A C34 H34B 107.9 . .
C36 C35 C34 113.1(4) . .
C36 C35 H35A 109.0 . .
C34 C35 H35A 109.0 . .
C36 C35 H35B 109.0 . .
C34 C35 H35B 109.0 . .
H35A C35 H35B 107.8 . .
C37 C36 C35 124.4(4) . .
C37 C36 Ir1 71.5(3) . .
C35 C36 Ir1 112.3(3) . .
C37 C36 H36 117.8 . .
C35 C36 H36 117.8 . .
Ir1 C36 H36 86.1 . .
C36 C37 C38 122.6(4) . .
C36 C37 Ir1 69.4(3) . .
C38 C37 Ir1 113.5(3) . .
C36 C37 H37 118.7 . .
C38 C37 H37 118.7 . .
Ir1 C37 H37 87.3 . .
C37 C38 C39 112.4(4) . .
C37 C38 H38A 109.1 . .
C39 C38 H38A 109.1 . .
C37 C38 H38B 109.1 . .
C39 C38 H38B 109.1 . .
H38A C38 H38B 107.8 . .
C32 C39 C38 113.2(4) . .
C32 C39 H39A 108.9 . .
C38 C39 H39A 108.9 . .
C32 C39 H39B 108.9 . .
C38 C39 H39B 108.9 . .
H39A C39 H39B 107.8 . .
Cl2 C40 Cl3 113.7(4) . .
Cl2 C40 H40A 108.8 . .
Cl3 C40 H40A 108.8 . .
Cl2 C40 H40B 108.8 . .
Cl3 C40 H40B 108.8 . .
H40A C40 H40B 107.7 . .
C1 Ir1 C36 96.73(19) . .
C1 Ir1 C37 93.35(19) . .
C36 Ir1 C37 39.16(18) . .
C1 Ir1 C32 150.92(19) . .
C36 Ir1 C32 96.83(19) . .
C37 Ir1 C32 81.3(2) . .
C1 Ir1 C33 171.7(2) . .
C36 Ir1 C33 81.22(18) . .
C37 Ir1 C33 90.11(18) . .
C32 Ir1 C33 37.3(2) . .
C1 Ir1 Cl1 87.22(13) . .
C36 Ir1 Cl1 156.64(14) . .
C37 Ir1 Cl1 163.95(13) . .
C32 Ir1 Cl1 90.39(14) . .
C33 Ir1 Cl1 91.55(13) . .
C1 N1 C2 111.8(4) . .
C1 N1 C19 124.2(4) . .
C2 N1 C19 123.8(4) . .
C1 N2 C3 112.7(4) . .
C1 N2 C6 133.5(4) . .
C3 N2 C6 113.4(4) . .

loop_
_geom_bond_atom_site_label_1
_geom_bond_atom_site_label_2
_geom_bond_distance
_geom_bond_site_symmetry_2
C1 N2 1.358(6) .
C1 N1 1.360(6) .
C1 Ir1 2.051(5) .
C2 C3 1.338(6) .
C2 N1 1.401(5) .
C2 H2 0.9500 .
C3 N2 1.378(6) .
C3 C4 1.492(7) .
C4 C5 1.545(7) .
C4 H4A 0.9900 .
C4 H4B 0.9900 .
C5 C6 1.556(6) .
C5 H5A 0.9900 .
C5 H5B 0.9900 .
C6 N2 1.483(6) .
C6 C7 1.532(7) .
C6 H6 1.0000 .
C7 C12 1.413(7) .
C7 C8 1.413(7) .
C8 C9 1.385(7) .
C8 C13 1.518(7) .
C9 C10 1.380(7) .
C9 H9 0.9500 .
C10 C11 1.385(8) .
C10 H10 0.9500 .
C11 C12 1.388(7) .
C11 H11 0.9500 .
C12 C16 1.537(7) .
C13 C14 1.524(7) .
C13 C15 1.541(6) .
C13 H13 1.0000 .
C14 H14A 0.9800 .
C14 H14B 0.9800 .
C14 H14C 0.9800 .
C15 H15A 0.9800 .
C15 H15B 0.9800 .
C15 H15C 0.9800 .
C16 C17 1.527(8) .
C16 C18 1.542(8) .
C16 H16 1.0000 .
C17 H17A 0.9800 .
C17 H17B 0.9800 .
C17 H17C 0.9800 .
C18 H18A 0.9800 .
C18 H18B 0.9800 .
C18 H18C 0.9800 .
C19 N1 1.471(6) .
C19 C20 1.518(6) .
C19 C26 1.519(6) .
C19 H19 1.0000 .
C20 C21 1.373(6) .
C20 C25 1.398(7) .
C21 C22 1.401(7) .
C21 H21 0.9500 .
C22 C23 1.375(7) .
C22 H22 0.9500 .
C23 C24 1.374(8) .
C23 H23 0.9500 .
C24 C25 1.391(7) .
C24 H24 0.9500 .
C25 H25 0.9500 .
C26 C27 1.380(7) .
C26 C31 1.403(7) .
C27 C28 1.387(7) .
C27 H27 0.9500 .
C28 C29 1.375(8) .
C28 H28 0.9500 .
C29 C30 1.376(8) .
C29 H29 0.9500 .
C30 C31 1.371(7) .
C30 H30 0.9500 .
C31 H31 0.9500 .
C32 C33 1.388(8) .
C32 C39 1.502(7) .
C32 Ir1 2.157(4) .
C32 H32 0.9500 .
C33 C34 1.514(7) .
C33 Ir1 2.189(5) .
C33 H33 0.9500 .
C34 C35 1.546(7) .
C34 H34A 0.9900 .
C34 H34B 0.9900 .
C35 C36 1.513(7) .
C35 H35A 0.9900 .
C35 H35B 0.9900 .
C36 C37 1.425(7) .
C36 Ir1 2.112(5) .
C36 H36 0.9500 .
C37 C38 1.520(7) .
C37 Ir1 2.140(5) .
C37 H37 0.9500 .
C38 C39 1.535(7) .
C38 H38A 0.9900 .
C38 H38B 0.9900 .
C39 H39A 0.9900 .
C39 H39B 0.9900 .
C40 Cl2 1.724(7) .
C40 Cl3 1.733(7) .
C40 H40A 0.9900 .
C40 H40B 0.9900 .
Cl1 Ir1 2.3644(12) .

loop_
_geom_torsion_atom_site_label_1
_geom_torsion_atom_site_label_2
_geom_torsion_atom_site_label_3
_geom_torsion_atom_site_label_4
_geom_torsion
_geom_torsion_site_symmetry_1
_geom_torsion_site_symmetry_2
_geom_torsion_site_symmetry_3
_geom_torsion_site_symmetry_4
N1 C2 C3 N2 -0.6(5) . . . .
N1 C2 C3 C4 175.7(6) . . . .
C2 C3 C4 C5 -179.3(6) . . . .
N2 C3 C4 C5 -3.1(5) . . . .
C3 C4 C5 C6 6.8(5) . . . .
C4 C5 C6 N2 -7.8(5) . . . .
C4 C5 C6 C7 -132.9(4) . . . .
N2 C6 C7 C12 121.3(5) . . . .
C5 C6 C7 C12 -120.0(5) . . . .
N2 C6 C7 C8 -61.2(6) . . . .
C5 C6 C7 C8 57.5(6) . . . .
C12 C7 C8 C9 3.1(7) . . . .
C6 C7 C8 C9 -174.3(4) . . . .
C12 C7 C8 C13 -174.9(4) . . . .
C6 C7 C8 C13 7.7(7) . . . .
C7 C8 C9 C10 -0.7(8) . . . .
C13 C8 C9 C10 177.4(5) . . . .
C8 C9 C10 C11 -1.1(8) . . . .
C9 C10 C11 C12 0.5(9) . . . .
C10 C11 C12 C7 1.9(8) . . . .
C10 C11 C12 C16 -178.3(5) . . . .
C8 C7 C12 C11 -3.7(7) . . . .
C6 C7 C12 C11 173.8(4) . . . .
C8 C7 C12 C16 176.5(5) . . . .
C6 C7 C12 C16 -6.0(7) . . . .
C9 C8 C13 C14 -67.0(6) . . . .
C7 C8 C13 C14 111.0(5) . . . .
C9 C8 C13 C15 56.6(6) . . . .
C7 C8 C13 C15 -125.4(5) . . . .
C11 C12 C16 C17 -92.0(6) . . . .
C7 C12 C16 C17 87.8(6) . . . .
C11 C12 C16 C18 31.3(7) . . . .
C7 C12 C16 C18 -148.9(5) . . . .
N1 C19 C20 C21 -119.3(5) . . . .
C26 C19 C20 C21 7.2(6) . . . .
N1 C19 C20 C25 60.8(5) . . . .
C26 C19 C20 C25 -172.7(4) . . . .
C25 C20 C21 C22 -0.5(7) . . . .
C19 C20 C21 C22 179.6(4) . . . .
C20 C21 C22 C23 0.5(7) . . . .
C21 C22 C23 C24 -0.1(8) . . . .
C22 C23 C24 C25 -0.3(8) . . . .
C23 C24 C25 C20 0.4(8) . . . .
C21 C20 C25 C24 0.0(7) . . . .
C19 C20 C25 C24 179.9(4) . . . .
N1 C19 C26 C27 24.0(6) . . . .
C20 C19 C26 C27 -101.5(5) . . . .
N1 C19 C26 C31 -155.0(4) . . . .
C20 C19 C26 C31 79.5(5) . . . .
C31 C26 C27 C28 0.7(7) . . . .
C19 C26 C27 C28 -178.3(5) . . . .
C26 C27 C28 C29 -0.5(8) . . . .
C27 C28 C29 C30 0.5(8) . . . .
C28 C29 C30 C31 -0.6(8) . . . .
C29 C30 C31 C26 0.8(8) . . . .
C27 C26 C31 C30 -0.8(7) . . . .
C19 C26 C31 C30 178.2(5) . . . .
C39 C32 C33 C34 2.3(7) . . . .
Ir1 C32 C33 C34 105.1(4) . . . .
C39 C32 C33 Ir1 -102.7(5) . . . .
C32 C33 C34 C35 -92.2(6) . . . .
Ir1 C33 C34 C35 -12.1(6) . . . .
C33 C34 C35 C36 28.5(7) . . . .
C34 C35 C36 C37 50.5(7) . . . .
C34 C35 C36 Ir1 -31.8(6) . . . .
C35 C36 C37 C38 0.5(8) . . . .
Ir1 C36 C37 C38 105.3(4) . . . .
C35 C36 C37 Ir1 -104.9(5) . . . .
C36 C37 C38 C39 -91.0(6) . . . .
Ir1 C37 C38 C39 -11.3(5) . . . .
C33 C32 C39 C38 49.1(7) . . . .
Ir1 C32 C39 C38 -33.7(5) . . . .
C37 C38 C39 C32 29.8(6) . . . .
N2 C1 Ir1 C36 76.9(4) . . . .
N1 C1 Ir1 C36 -116.7(4) . . . .
N2 C1 Ir1 C37 116.0(4) . . . .
N1 C1 Ir1 C37 -77.5(4) . . . .
N2 C1 Ir1 C32 -165.8(4) . . . .
N1 C1 Ir1 C32 0.7(6) . . . .
N2 C1 Ir1 C33 1.6(15) . . . .
N1 C1 Ir1 C33 168.1(11) . . . .
N2 C1 Ir1 Cl1 -80.0(4) . . . .
N1 C1 Ir1 Cl1 86.4(4) . . . .
C37 C36 Ir1 C1 87.0(3) . . . .
C35 C36 Ir1 C1 -152.6(4) . . . .
C35 C36 Ir1 C37 120.4(5) . . . .
C37 C36 Ir1 C32 -67.2(3) . . . .
C35 C36 Ir1 C32 53.2(4) . . . .
C37 C36 Ir1 C33 -101.1(3) . . . .
C35 C36 Ir1 C33 19.3(4) . . . .
C37 C36 Ir1 Cl1 -174.3(3) . . . .
C35 C36 Ir1 Cl1 -53.9(6) . . . .
C36 C37 Ir1 C1 -96.6(3) . . . .
C38 C37 Ir1 C1 145.8(4) . . . .
C38 C37 Ir1 C36 -117.6(5) . . . .
C36 C37 Ir1 C32 112.2(3) . . . .
C38 C37 Ir1 C32 -5.4(4) . . . .
C36 C37 Ir1 C33 75.9(3) . . . .
C38 C37 Ir1 C33 -41.7(4) . . . .
C36 C37 Ir1 Cl1 171.9(4) . . . .
C38 C37 Ir1 Cl1 54.3(7) . . . .
C33 C32 Ir1 C1 177.0(3) . . . .
C39 C32 Ir1 C1 -60.0(5) . . . .
C33 C32 Ir1 C36 -65.7(3) . . . .
C39 C32 Ir1 C36 57.3(4) . . . .
C33 C32 Ir1 C37 -101.8(3) . . . .
C39 C32 Ir1 C37 21.2(4) . . . .
C39 C32 Ir1 C33 123.0(5) . . . .
C33 C32 Ir1 Cl1 92.0(3) . . . .
C39 C32 Ir1 Cl1 -145.0(4) . . . .
C32 C33 Ir1 C1 -169.9(12) . . . .
C34 C33 Ir1 C1 72.6(14) . . . .
C32 C33 Ir1 C36 113.7(3) . . . .
C34 C33 Ir1 C36 -3.8(4) . . . .
C32 C33 Ir1 C37 75.4(3) . . . .
C34 C33 Ir1 C37 -42.1(4) . . . .
C34 C33 Ir1 C32 -117.5(5) . . . .
C32 C33 Ir1 Cl1 -88.6(3) . . . .
C34 C33 Ir1 Cl1 153.9(4) . . . .
N2 C1 N1 C2 1.8(5) . . . .
Ir1 C1 N1 C2 -168.1(3) . . . .
N2 C1 N1 C19 -174.5(4) . . . .
Ir1 C1 N1 C19 15.6(6) . . . .
C3 C2 N1 C1 -0.8(5) . . . .
C3 C2 N1 C19 175.5(4) . . . .
C20 C19 N1 C1 -138.2(4) . . . .
C26 C19 N1 C1 93.1(5) . . . .
C20 C19 N1 C2 45.9(5) . . . .
C26 C19 N1 C2 -82.9(5) . . . .
N1 C1 N2 C3 -2.3(5) . . . .
Ir1 C1 N2 C3 166.2(3) . . . .
N1 C1 N2 C6 -174.2(4) . . . .
Ir1 C1 N2 C6 -5.7(7) . . . .
C2 C3 N2 C1 1.9(5) . . . .
C4 C3 N2 C1 -175.7(4) . . . .
C2 C3 N2 C6 175.5(4) . . . .
C4 C3 N2 C6 -2.1(5) . . . .
C7 C6 N2 C1 -56.6(6) . . . .
C5 C6 N2 C1 178.1(4) . . . .
C7 C6 N2 C3 131.5(4) . . . .
C5 C6 N2 C3 6.2(5) . . . .
